data_7107405
loop_
_publ_author_name
'Thorsten Gehrmann'
'Matthias Kruck'
'Hubert Wadepohl'
'Lutz H. Gade'

_publ_section_title
;
 Stitching together SNx units in the coordination sphere of zirconium:
 assembly of a tris(imido)sulfite and a hydrazidobis(imido)sulfite
;
_journal_name_full Chem.Commun.
_journal_page_first 2397
_journal_paper_doi 10.1039/c2cc17594k
_journal_volume 48
_journal_year 2012
_chemical_absolute_configuration ad
_chemical_formula_sum 'C39 H69 N7 S Si4 Zr'
_chemical_formula_weight 871.65
_chemical_properties_physical air-sensitive
_space_group_IT_number 19
_symmetry_cell_setting orthorhombic
_symmetry_Int_Tables_number 19
_symmetry_space_group_name_Hall 'P 2ac 2ab'
_symmetry_space_group_name_H-M 'P 21 21 21'
_atom_sites_solution_hydrogens geom
_atom_sites_solution_primary dual
_atom_sites_solution_secondary difmap
_audit_block_code ga_tg35
_audit_creation_method SHELXL-97
_audit_update_record 'Mon Nov 28 17:20:59 CET 2011'
_cell_angle_alpha 90.00
_cell_angle_beta 90.00
_cell_angle_gamma 90.00
_cell_formula_units_Z 4
_cell_length_a 10.222(5)
_cell_length_b 19.352(10)
_cell_length_c 23.638(13)
_cell_measurement_reflns_used 7809
_cell_measurement_temperature 100(2)
_cell_measurement_theta_max 30.47
_cell_measurement_theta_min 2.25
_cell_volume 4676(4)
_computing_cell_refinement
;
SAINT (Bruker AXS, 1997-2008). Includes estimated systematic errors
of the unit cell constants from Monte Carlo simulations.
;
_computing_data_collection 'SMART-5.631 (Bruker AXS, 2003)'
_computing_data_reduction 'SAINT (Bruker AXS, 1997-2008)'
_computing_publication_material 'SHELXL-97 (Sheldrick, 1997)'
_computing_structure_refinement 'SHELXL-97 (Sheldrick, 1997)'
_computing_structure_solution 'SUPERFLIP (Palatinus, 2007-2009)'
_diffrn_ambient_environment 'perfluoro polyether oil'
_diffrn_ambient_temperature 100(2)
_diffrn_detector 'CCD plate'
_diffrn_detector_area_resol_mean 8.19
_diffrn_detector_type CCD-PXL-KAF2
_diffrn_measured_fraction_theta_full 1.000
_diffrn_measured_fraction_theta_max 1.000
_diffrn_measurement_device 'three-circle diffractometer'
_diffrn_measurement_device_type 'Bruker AXS Smart 1000'
_diffrn_measurement_method '\f- and \w-scans'
_diffrn_measurement_specimen_support 'polyimid foil'
_diffrn_radiation_monochromator graphite
_diffrn_radiation_probe x-ray
_diffrn_radiation_type MoK\a
_diffrn_radiation_wavelength 0.71073
_diffrn_reflns_av_R_equivalents 0.0863
_diffrn_reflns_av_sigmaI/netI 0.0519
_diffrn_reflns_limit_h_max 14
_diffrn_reflns_limit_h_min -14
_diffrn_reflns_limit_k_max 27
_diffrn_reflns_limit_k_min 0
_diffrn_reflns_limit_l_max 33
_diffrn_reflns_limit_l_min 0
_diffrn_reflns_number 110828
_diffrn_reflns_theta_full 30.51
_diffrn_reflns_theta_max 30.51
_diffrn_reflns_theta_min 2.02
_diffrn_source 'fine-focus sealed tube (Mo)'
_exptl_absorpt_coefficient_mu 0.417
_exptl_absorpt_correction_T_max 0.7464
_exptl_absorpt_correction_T_min 0.6916
_exptl_absorpt_correction_type multi-scan
_exptl_absorpt_process_details
;
multi-scan from symmetry-related measurements (Blessing 1995)
SADABS (Sheldrick & Bruker AXS, 2004-2008)
;
_exptl_crystal_colour yellow
_exptl_crystal_density_diffrn 1.238
_exptl_crystal_density_method 'not measured'
_exptl_crystal_description block
_exptl_crystal_F_000 1856
_exptl_crystal_size_max 0.20
_exptl_crystal_size_mid 0.15
_exptl_crystal_size_min 0.08
_refine_diff_density_max 0.641
_refine_diff_density_min -0.484
_refine_diff_density_rms 0.074
_refine_ls_abs_structure_details 'Flack H D (1983), Acta Cryst. A39, 876-881'
_refine_ls_abs_structure_Flack -0.05(2)
_refine_ls_extinction_method none
_refine_ls_goodness_of_fit_ref 1.043
_refine_ls_hydrogen_treatment constr
_refine_ls_matrix_type full
_refine_ls_number_parameters 486
_refine_ls_number_reflns 14274
_refine_ls_number_restraints 0
_refine_ls_restrained_S_all 1.043
_refine_ls_R_factor_all 0.0526
_refine_ls_R_factor_gt 0.0374
_refine_ls_shift/su_max 0.002
_refine_ls_shift/su_mean 0.000
_refine_ls_structure_factor_coef Fsqd
_refine_ls_weighting_details 'calc w=1/[\s^2^(Fo^2^)+(0.0269P)^2^+2.2946P] where P=(Fo^2^+2Fc^2^)/3'
_refine_ls_weighting_scheme calc
_refine_ls_wR_factor_gt 0.0726
_refine_ls_wR_factor_ref 0.0788
_reflns_number_gt 12223
_reflns_number_total 14274
_reflns_threshold_expression >2sigma(I)
_cod_data_source_file c2cc17594k.txt
_cod_data_source_block complex_4
_cod_database_code 7107405
_audit_block_refno 1074
_audit_block_usercomment tg475

loop_
_symmetry_equiv_pos_as_xyz
'x, y, z'
'-x+1/2, -y, z+1/2'
'x+1/2, -y+1/2, -z'
'-x, y+1/2, -z+1/2'

loop_
_atom_site_label
_atom_site_type_symbol
_atom_site_fract_x
_atom_site_fract_y
_atom_site_fract_z
_atom_site_U_iso_or_equiv
_atom_site_adp_type
_atom_site_occupancy
_atom_site_symmetry_multiplicity
_atom_site_calc_flag
_atom_site_refinement_flags
Zr1 Zr -0.82331(2) -0.383205(10) -0.190225(8) 0.01129(4) Uani 1 1 d .
S1 S -0.97684(5) -0.33970(3) -0.29268(2) 0.01325(11) Uani 1 1 d .
Si1 Si -0.68959(6) -0.22759(3) -0.14673(3) 0.01369(12) Uani 1 1 d .
Si2 Si -0.94677(7) -0.53720(3) -0.14432(3) 0.01592(13) Uani 1 1 d .
Si3 Si -1.14875(6) -0.30999(3) -0.19631(3) 0.01376(12) Uani 1 1 d .
Si4 Si -1.15532(6) -0.37494(3) -0.38403(3) 0.01527(12) Uani 1 1 d .
N1 N -0.71516(19) -0.31650(9) -0.14158(8) 0.0148(4) Uani 1 1 d .
N2 N -0.86834(19) -0.45829(10) -0.13230(8) 0.0148(4) Uani 1 1 d .
N3 N -0.62876(18) -0.44694(9) -0.19704(8) 0.0140(4) Uani 1 1 d .
N4 N -0.83277(18) -0.38430(10) -0.28217(7) 0.0136(3) Uani 1 1 d .
N5 N -0.99967(18) -0.34073(10) -0.22206(7) 0.0133(4) Uani 1 1 d .
N6 N -1.07966(17) -0.38738(10) -0.32013(7) 0.0158(4) Uani 1 1 d .
N7 N -0.76616(19) -0.39213(10) -0.33394(8) 0.0156(4) Uani 1 1 d .
C1 C -0.6314(2) -0.35129(11) -0.09925(10) 0.0158(5) Uani 1 1 d .
H1A H -0.6536 -0.3320 -0.0617 0.019 Uiso 1 1 calc R
H1B H -0.5396 -0.3382 -0.1073 0.019 Uiso 1 1 calc R
C2 C -0.6367(2) -0.43147(11) -0.09446(10) 0.0148(4) Uani 1 1 d .
C3 C -0.7779(2) -0.45800(12) -0.08340(10) 0.0170(5) Uani 1 1 d .
H3A H -0.7720 -0.5058 -0.0686 0.020 Uiso 1 1 calc R
H3B H -0.8172 -0.4291 -0.0533 0.020 Uiso 1 1 calc R
C4 C -0.5564(3) -0.44900(13) -0.04098(10) 0.0206(5) Uani 1 1 d .
H4A H -0.4661 -0.4331 -0.0460 0.031 Uiso 1 1 calc R
H4B H -0.5569 -0.4991 -0.0349 0.031 Uiso 1 1 calc R
H4C H -0.5952 -0.4259 -0.0081 0.031 Uiso 1 1 calc R
C5 C -0.5797(2) -0.46670(11) -0.14621(10) 0.0148(4) Uani 1 1 d .
C6 C -0.4846(2) -0.51821(12) -0.14401(11) 0.0196(5) Uani 1 1 d .
H6 H -0.4504 -0.5323 -0.1085 0.024 Uiso 1 1 calc R
C7 C -0.4397(2) -0.54896(12) -0.19296(12) 0.0218(5) Uani 1 1 d .
H7 H -0.3776 -0.5854 -0.1913 0.026 Uiso 1 1 calc R
C8 C -0.4864(2) -0.52591(13) -0.24461(11) 0.0213(5) Uani 1 1 d .
H8 H -0.4546 -0.5447 -0.2791 0.026 Uiso 1 1 calc R
C9 C -0.5804(2) -0.47486(12) -0.24442(10) 0.0187(5) Uani 1 1 d .
H9 H -0.6124 -0.4586 -0.2797 0.022 Uiso 1 1 calc R
C10 C -0.5187(2) -0.21056(13) -0.17114(10) 0.0199(5) Uani 1 1 d .
H10A H -0.4569 -0.2346 -0.1463 0.030 Uiso 1 1 calc R
H10B H -0.5013 -0.1608 -0.1699 0.030 Uiso 1 1 calc R
H10C H -0.5082 -0.2273 -0.2100 0.030 Uiso 1 1 calc R
C11 C -0.8056(2) -0.19262(12) -0.20039(10) 0.0231(5) Uani 1 1 d .
H11A H -0.7975 -0.2191 -0.2355 0.035 Uiso 1 1 calc R
H11B H -0.7850 -0.1440 -0.2078 0.035 Uiso 1 1 calc R
H11C H -0.8953 -0.1964 -0.1861 0.035 Uiso 1 1 calc R
C12 C -0.7114(2) -0.18030(12) -0.07645(10) 0.0200(5) Uani 1 1 d .
C13 C -0.5919(3) -0.18910(13) -0.03778(11) 0.0234(5) Uani 1 1 d .
H13A H -0.5858 -0.2373 -0.0254 0.035 Uiso 1 1 calc R
H13B H -0.6011 -0.1590 -0.0047 0.035 Uiso 1 1 calc R
H13C H -0.5124 -0.1765 -0.0586 0.035 Uiso 1 1 calc R
C14 C -0.8344(3) -0.20428(15) -0.04475(12) 0.0340(7) Uani 1 1 d .
H14A H -0.9119 -0.1946 -0.0678 0.051 Uiso 1 1 calc R
H14B H -0.8410 -0.1795 -0.0087 0.051 Uiso 1 1 calc R
H14C H -0.8286 -0.2541 -0.0375 0.051 Uiso 1 1 calc R
C15 C -0.7256(3) -0.10225(13) -0.08934(13) 0.0310(6) Uani 1 1 d .
H15A H -0.6487 -0.0862 -0.1103 0.047 Uiso 1 1 calc R
H15B H -0.7329 -0.0766 -0.0538 0.047 Uiso 1 1 calc R
H15C H -0.8044 -0.0946 -0.1122 0.047 Uiso 1 1 calc R
C16 C -0.8197(3) -0.60444(12) -0.15701(12) 0.0300(6) Uani 1 1 d .
H16A H -0.7739 -0.5945 -0.1925 0.045 Uiso 1 1 calc R
H16B H -0.8614 -0.6499 -0.1595 0.045 Uiso 1 1 calc R
H16C H -0.7569 -0.6043 -0.1257 0.045 Uiso 1 1 calc R
C17 C -1.0498(3) -0.52793(14) -0.20873(11) 0.0309(6) Uani 1 1 d .
H17A H -1.1339 -0.5072 -0.1984 0.046 Uiso 1 1 calc R
H17B H -1.0647 -0.5735 -0.2256 0.046 Uiso 1 1 calc R
H17C H -1.0050 -0.4982 -0.2361 0.046 Uiso 1 1 calc R
C18 C -1.0540(3) -0.56531(12) -0.08267(10) 0.0196(5) Uani 1 1 d .
C19 C -1.1434(3) -0.62462(14) -0.10250(12) 0.0304(6) Uani 1 1 d .
H19A H -1.1990 -0.6084 -0.1335 0.046 Uiso 1 1 calc R
H19B H -1.1984 -0.6399 -0.0709 0.046 Uiso 1 1 calc R
H19C H -1.0895 -0.6633 -0.1156 0.046 Uiso 1 1 calc R
C20 C -0.9733(3) -0.59294(15) -0.03252(11) 0.0294(6) Uani 1 1 d .
H20A H -0.9181 -0.6313 -0.0453 0.044 Uiso 1 1 calc R
H20B H -1.0325 -0.6093 -0.0028 0.044 Uiso 1 1 calc R
H20C H -0.9180 -0.5559 -0.0175 0.044 Uiso 1 1 calc R
C21 C -1.1393(3) -0.50504(15) -0.06302(14) 0.0367(7) Uani 1 1 d .
H21A H -1.0833 -0.4673 -0.0497 0.055 Uiso 1 1 calc R
H21B H -1.1962 -0.5204 -0.0321 0.055 Uiso 1 1 calc R
H21C H -1.1930 -0.4887 -0.0947 0.055 Uiso 1 1 calc R
C22 C -0.6866(2) -0.33663(11) -0.35284(9) 0.0150(4) Uani 1 1 d .
C23 C -0.6131(2) -0.29778(12) -0.31491(11) 0.0190(5) Uani 1 1 d .
H23 H -0.6153 -0.3086 -0.2757 0.023 Uiso 1 1 calc R
C24 C -0.5362(3) -0.24324(13) -0.33401(11) 0.0240(5) Uani 1 1 d .
H24 H -0.4868 -0.2168 -0.3077 0.029 Uiso 1 1 calc R
C25 C -0.5311(3) -0.22712(13) -0.39106(11) 0.0248(5) Uani 1 1 d .
H25 H -0.4783 -0.1900 -0.4040 0.030 Uiso 1 1 calc R
C26 C -0.6037(3) -0.26577(13) -0.42882(11) 0.0239(5) Uani 1 1 d .
H26 H -0.6001 -0.2553 -0.4680 0.029 Uiso 1 1 calc R
C27 C -0.6817(3) -0.31955(12) -0.41025(10) 0.0195(5) Uani 1 1 d .
H27 H -0.7323 -0.3451 -0.4367 0.023 Uiso 1 1 calc R
C28 C -0.7647(2) -0.45805(12) -0.35968(9) 0.0149(4) Uani 1 1 d .
C29 C -0.6604(2) -0.47813(12) -0.39464(9) 0.0181(5) Uani 1 1 d .
H29 H -0.5924 -0.4462 -0.4030 0.022 Uiso 1 1 calc R
C30 C -0.6562(2) -0.54413(12) -0.41693(10) 0.0210(5) Uani 1 1 d .
H30 H -0.5861 -0.5567 -0.4412 0.025 Uiso 1 1 calc R
C31 C -0.7522(3) -0.59227(13) -0.40459(11) 0.0230(5) Uani 1 1 d .
H31 H -0.7477 -0.6378 -0.4195 0.028 Uiso 1 1 calc R
C32 C -0.8551(3) -0.57241(12) -0.36998(11) 0.0229(5) Uani 1 1 d .
H32 H -0.9219 -0.6049 -0.3612 0.028 Uiso 1 1 calc R
C33 C -0.8625(2) -0.50572(12) -0.34786(10) 0.0186(5) Uani 1 1 d .
H33 H -0.9345 -0.4929 -0.3247 0.022 Uiso 1 1 calc R
C34 C -1.1262(3) -0.29838(14) -0.11872(11) 0.0260(6) Uani 1 1 d .
H34A H -1.0931 -0.3414 -0.1022 0.039 Uiso 1 1 calc R
H34B H -1.2102 -0.2865 -0.1013 0.039 Uiso 1 1 calc R
H34C H -1.0633 -0.2611 -0.1119 0.039 Uiso 1 1 calc R
C35 C -1.2869(2) -0.37102(13) -0.20777(12) 0.0249(6) Uani 1 1 d .
H35A H -1.2865 -0.3868 -0.2472 0.037 Uiso 1 1 calc R
H35B H -1.3697 -0.3475 -0.1997 0.037 Uiso 1 1 calc R
H35C H -1.2772 -0.4108 -0.1825 0.037 Uiso 1 1 calc R
C36 C -1.1888(2) -0.22643(12) -0.23155(10) 0.0213(5) Uani 1 1 d .
H36A H -1.1109 -0.1969 -0.2320 0.032 Uiso 1 1 calc R
H36B H -1.2591 -0.2033 -0.2107 0.032 Uiso 1 1 calc R
H36C H -1.2173 -0.2353 -0.2705 0.032 Uiso 1 1 calc R
C37 C -1.3229(3) -0.41141(14) -0.37737(11) 0.0259(5) Uani 1 1 d .
H37A H -1.3178 -0.4580 -0.3612 0.039 Uiso 1 1 calc R
H37B H -1.3637 -0.4137 -0.4148 0.039 Uiso 1 1 calc R
H37C H -1.3754 -0.3818 -0.3526 0.039 Uiso 1 1 calc R
C38 C -1.1693(3) -0.28246(12) -0.40574(11) 0.0280(6) Uani 1 1 d .
H38A H -1.2157 -0.2565 -0.3763 0.042 Uiso 1 1 calc R
H38B H -1.2180 -0.2794 -0.4414 0.042 Uiso 1 1 calc R
H38C H -1.0816 -0.2630 -0.4109 0.042 Uiso 1 1 calc R
C39 C -1.0688(3) -0.42105(15) -0.44253(11) 0.0266(6) Uani 1 1 d .
H39A H -0.9797 -0.4029 -0.4461 0.040 Uiso 1 1 calc R
H39B H -1.1161 -0.4138 -0.4781 0.040 Uiso 1 1 calc R
H39C H -1.0653 -0.4706 -0.4341 0.040 Uiso 1 1 calc R

loop_
_atom_site_aniso_label
_atom_site_aniso_U_11
_atom_site_aniso_U_22
_atom_site_aniso_U_33
_atom_site_aniso_U_23
_atom_site_aniso_U_13
_atom_site_aniso_U_12
Zr1 0.01186(9) 0.01141(8) 0.01061(9) -0.00023(8) -0.00093(8) 0.00020(8)
S1 0.0124(2) 0.0162(2) 0.0112(2) -0.00021(19) -0.00085(19) 0.0007(2)
Si1 0.0144(3) 0.0123(3) 0.0144(3) -0.0003(2) -0.0009(2) -0.0006(2)
Si2 0.0201(3) 0.0129(3) 0.0148(3) -0.0002(2) 0.0003(3) -0.0030(2)
Si3 0.0132(3) 0.0152(3) 0.0128(3) -0.0002(2) 0.0011(2) 0.0009(2)
Si4 0.0145(3) 0.0183(3) 0.0130(3) -0.0019(2) -0.0023(2) -0.0001(2)
N1 0.0176(10) 0.0110(8) 0.0157(9) 0.0004(7) -0.0030(7) 0.0014(7)
N2 0.0152(9) 0.0152(9) 0.0140(9) 0.0006(7) -0.0012(7) -0.0025(7)
N3 0.0139(8) 0.0131(8) 0.0150(9) -0.0018(7) -0.0016(7) 0.0001(7)
N4 0.0113(8) 0.0178(8) 0.0116(8) -0.0007(7) 0.0003(7) 0.0016(8)
N5 0.0128(9) 0.0166(9) 0.0105(9) -0.0008(7) -0.0002(7) 0.0004(7)
N6 0.0137(9) 0.0202(9) 0.0134(9) -0.0008(8) -0.0014(7) -0.0007(8)
N7 0.0162(9) 0.0177(9) 0.0128(9) -0.0034(7) 0.0036(7) -0.0032(8)
C1 0.0180(11) 0.0139(10) 0.0156(11) -0.0001(8) -0.0062(9) -0.0026(9)
C2 0.0178(11) 0.0133(10) 0.0134(10) 0.0004(8) -0.0050(9) -0.0017(8)
C3 0.0185(11) 0.0184(11) 0.0141(11) 0.0015(9) 0.0001(9) -0.0007(9)
C4 0.0216(12) 0.0216(12) 0.0185(12) 0.0031(9) -0.0069(10) 0.0000(10)
C5 0.0138(11) 0.0122(10) 0.0184(11) -0.0003(8) -0.0032(9) -0.0027(8)
C6 0.0186(12) 0.0185(11) 0.0217(12) 0.0020(9) -0.0018(10) -0.0006(9)
C7 0.0161(11) 0.0164(10) 0.0330(14) -0.0004(11) -0.0026(11) 0.0039(8)
C8 0.0176(12) 0.0215(12) 0.0247(13) -0.0054(10) 0.0026(10) 0.0041(10)
C9 0.0178(12) 0.0209(12) 0.0173(12) -0.0037(9) -0.0017(9) 0.0007(9)
C10 0.0211(12) 0.0212(12) 0.0175(11) -0.0015(9) 0.0007(9) -0.0033(10)
C11 0.0252(13) 0.0167(10) 0.0274(13) 0.0007(9) -0.0077(11) 0.0011(9)
C12 0.0206(12) 0.0171(11) 0.0222(12) -0.0055(9) 0.0018(9) -0.0002(9)
C13 0.0320(14) 0.0197(12) 0.0186(12) -0.0031(10) -0.0030(11) -0.0043(11)
C14 0.0319(16) 0.0382(16) 0.0317(15) -0.0164(12) 0.0128(13) -0.0085(13)
C15 0.0385(16) 0.0178(13) 0.0368(16) -0.0112(11) -0.0090(13) 0.0056(11)
C16 0.0356(15) 0.0182(12) 0.0363(15) -0.0050(10) 0.0117(13) -0.0006(12)
C17 0.0451(17) 0.0279(14) 0.0198(13) 0.0041(11) -0.0110(12) -0.0143(13)
C18 0.0219(12) 0.0160(11) 0.0208(12) 0.0010(9) 0.0009(10) -0.0050(9)
C19 0.0295(14) 0.0262(13) 0.0353(15) 0.0103(12) -0.0066(11) -0.0105(11)
C20 0.0337(15) 0.0349(15) 0.0194(13) 0.0071(11) -0.0009(11) -0.0100(12)
C21 0.0325(17) 0.0314(15) 0.0463(19) 0.0036(13) 0.0213(14) 0.0028(12)
C22 0.0117(10) 0.0154(10) 0.0180(10) -0.0009(8) 0.0010(9) 0.0025(9)
C23 0.0196(11) 0.0204(11) 0.0171(11) -0.0025(9) 0.0016(10) -0.0015(9)
C24 0.0232(13) 0.0210(12) 0.0278(13) -0.0058(10) -0.0005(11) -0.0036(10)
C25 0.0257(13) 0.0183(11) 0.0303(14) 0.0022(10) 0.0073(11) -0.0002(10)
C26 0.0283(14) 0.0240(13) 0.0194(12) 0.0043(10) 0.0040(11) -0.0004(11)
C27 0.0207(12) 0.0217(11) 0.0162(11) 0.0005(9) -0.0012(10) 0.0011(10)
C28 0.0159(11) 0.0163(10) 0.0124(10) 0.0005(8) -0.0029(9) 0.0028(9)
C29 0.0179(12) 0.0205(11) 0.0158(11) -0.0012(8) 0.0005(9) -0.0005(9)
C30 0.0217(13) 0.0250(12) 0.0163(11) -0.0032(9) 0.0011(10) 0.0071(10)
C31 0.0287(14) 0.0161(11) 0.0241(13) -0.0031(10) -0.0020(11) 0.0043(10)
C32 0.0249(13) 0.0167(11) 0.0271(13) 0.0005(9) -0.0014(10) -0.0012(9)
C33 0.0177(12) 0.0201(11) 0.0180(12) -0.0006(9) 0.0023(9) 0.0008(9)
C34 0.0255(13) 0.0353(15) 0.0172(12) -0.0029(11) 0.0023(10) 0.0049(11)
C35 0.0203(12) 0.0219(13) 0.0324(14) -0.0033(10) 0.0053(10) -0.0049(9)
C36 0.0163(12) 0.0220(11) 0.0255(12) 0.0044(9) 0.0037(10) 0.0025(10)
C37 0.0194(12) 0.0333(13) 0.0249(13) -0.0018(10) -0.0049(12) -0.0054(11)
C38 0.0396(16) 0.0213(12) 0.0230(12) 0.0041(10) -0.0029(13) -0.0027(13)
C39 0.0243(14) 0.0382(16) 0.0174(13) -0.0081(11) -0.0042(10) 0.0060(12)

loop_
_atom_type_symbol
_atom_type_description
_atom_type_scat_dispersion_real
_atom_type_scat_dispersion_imag
_atom_type_scat_source
C C 0.0033 0.0016 'International Tables Vol C Tables 4.2.6.8 and 6.1.1.4'
H H 0.0000 0.0000 'International Tables Vol C Tables 4.2.6.8 and 6.1.1.4'
Zr Zr -2.9673 0.5597 'International Tables Vol C Tables 4.2.6.8 and 6.1.1.4'
S S 0.1246 0.1234 'International Tables Vol C Tables 4.2.6.8 and 6.1.1.4'
Si Si 0.0817 0.0704 'International Tables Vol C Tables 4.2.6.8 and 6.1.1.4'
N N 0.0061 0.0033 'International Tables Vol C Tables 4.2.6.8 and 6.1.1.4'

loop_
_geom_angle_atom_site_label_1
_geom_angle_atom_site_label_2
_geom_angle_atom_site_label_3
_geom_angle
N2 Zr1 N1 101.10(8)
N2 Zr1 N5 108.74(8)
N1 Zr1 N5 114.41(8)
N2 Zr1 N4 130.60(8)
N1 Zr1 N4 126.15(8)
N5 Zr1 N4 67.12(7)
N2 Zr1 N3 82.15(7)
N1 Zr1 N3 84.98(8)
N5 Zr1 N3 154.25(7)
N4 Zr1 N3 87.94(7)
N6 S1 N5 108.39(10)
N6 S1 N4 110.08(11)
N5 S1 N4 88.26(9)
N1 Si1 C11 108.08(10)
N1 Si1 C10 109.60(10)
C11 Si1 C10 108.70(12)
N1 Si1 C12 113.23(10)
C11 Si1 C12 110.11(12)
C10 Si1 C12 107.03(11)
N2 Si2 C17 107.97(11)
N2 Si2 C16 108.46(12)
C17 Si2 C16 109.30(14)
N2 Si2 C18 112.92(10)
C17 Si2 C18 109.17(13)
C16 Si2 C18 108.98(12)
N5 Si3 C35 113.29(11)
N5 Si3 C34 106.04(11)
C35 Si3 C34 108.31(13)
N5 Si3 C36 109.34(10)
C35 Si3 C36 108.60(12)
C34 Si3 C36 111.26(12)
N6 Si4 C37 106.73(11)
N6 Si4 C38 114.29(11)
C37 Si4 C38 108.45(13)
N6 Si4 C39 111.82(11)
C37 Si4 C39 108.50(13)
C38 Si4 C39 106.89(13)
C1 N1 Si1 114.17(14)
C1 N1 Zr1 113.87(14)
Si1 N1 Zr1 131.45(11)
C3 N2 Si2 114.62(15)
C3 N2 Zr1 112.28(14)
Si2 N2 Zr1 127.87(11)
C9 N3 C5 119.38(19)
C9 N3 Zr1 125.67(15)
C5 N3 Zr1 113.63(15)
N7 N4 S1 109.96(13)
N7 N4 Zr1 147.94(14)
S1 N4 Zr1 100.20(8)
S1 N5 Si3 117.53(11)
S1 N5 Zr1 103.80(9)
Si3 N5 Zr1 138.67(11)
S1 N6 Si4 126.49(13)
N4 N7 C28 118.44(18)
N4 N7 C22 117.96(18)
C28 N7 C22 122.78(18)
N1 C1 C2 118.85(18)
N1 C1 H1A 107.6
C2 C1 H1A 107.6
N1 C1 H1B 107.6
C2 C1 H1B 107.6
H1A C1 H1B 107.0
C5 C2 C4 110.9(2)
C5 C2 C3 110.13(18)
C4 C2 C3 106.46(19)
C5 C2 C1 112.07(19)
C4 C2 C1 105.05(18)
C3 C2 C1 112.0(2)
N2 C3 C2 116.72(19)
N2 C3 H3A 108.1
C2 C3 H3A 108.1
N2 C3 H3B 108.1
C2 C3 H3B 108.1
H3A C3 H3B 107.3
C2 C4 H4A 109.5
C2 C4 H4B 109.5
H4A C4 H4B 109.5
C2 C4 H4C 109.5
H4A C4 H4C 109.5
H4B C4 H4C 109.5
N3 C5 C6 119.5(2)
N3 C5 C2 116.4(2)
C6 C5 C2 124.0(2)
C7 C6 C5 120.6(2)
C7 C6 H6 119.7
C5 C6 H6 119.7
C6 C7 C8 119.1(2)
C6 C7 H7 120.5
C8 C7 H7 120.5
C9 C8 C7 117.9(2)
C9 C8 H8 121.0
C7 C8 H8 121.0
N3 C9 C8 123.4(2)
N3 C9 H9 118.3
C8 C9 H9 118.3
Si1 C10 H10A 109.5
Si1 C10 H10B 109.5
H10A C10 H10B 109.5
Si1 C10 H10C 109.5
H10A C10 H10C 109.5
H10B C10 H10C 109.5
Si1 C11 H11A 109.5
Si1 C11 H11B 109.5
H11A C11 H11B 109.5
Si1 C11 H11C 109.5
H11A C11 H11C 109.5
H11B C11 H11C 109.5
C13 C12 C14 109.1(2)
C13 C12 C15 107.5(2)
C14 C12 C15 108.3(2)
C13 C12 Si1 111.85(17)
C14 C12 Si1 112.03(17)
C15 C12 Si1 107.90(18)
C12 C13 H13A 109.5
C12 C13 H13B 109.5
H13A C13 H13B 109.5
C12 C13 H13C 109.5
H13A C13 H13C 109.5
H13B C13 H13C 109.5
C12 C14 H14A 109.5
C12 C14 H14B 109.5
H14A C14 H14B 109.5
C12 C14 H14C 109.5
H14A C14 H14C 109.5
H14B C14 H14C 109.5
C12 C15 H15A 109.5
C12 C15 H15B 109.5
H15A C15 H15B 109.5
C12 C15 H15C 109.5
H15A C15 H15C 109.5
H15B C15 H15C 109.5
Si2 C16 H16A 109.5
Si2 C16 H16B 109.5
H16A C16 H16B 109.5
Si2 C16 H16C 109.5
H16A C16 H16C 109.5
H16B C16 H16C 109.5
Si2 C17 H17A 109.5
Si2 C17 H17B 109.5
H17A C17 H17B 109.5
Si2 C17 H17C 109.5
H17A C17 H17C 109.5
H17B C17 H17C 109.5
C21 C18 C19 108.8(2)
C21 C18 C20 109.7(2)
C19 C18 C20 107.0(2)
C21 C18 Si2 110.07(17)
C19 C18 Si2 108.76(18)
C20 C18 Si2 112.35(18)
C18 C19 H19A 109.5
C18 C19 H19B 109.5
H19A C19 H19B 109.5
C18 C19 H19C 109.5
H19A C19 H19C 109.5
H19B C19 H19C 109.5
C18 C20 H20A 109.5
C18 C20 H20B 109.5
H20A C20 H20B 109.5
C18 C20 H20C 109.5
H20A C20 H20C 109.5
H20B C20 H20C 109.5
C18 C21 H21A 109.5
C18 C21 H21B 109.5
H21A C21 H21B 109.5
C18 C21 H21C 109.5
H21A C21 H21C 109.5
H21B C21 H21C 109.5
C23 C22 C27 118.6(2)
C23 C22 N7 121.1(2)
C27 C22 N7 120.3(2)
C22 C23 C24 120.4(2)
C22 C23 H23 119.8
C24 C23 H23 119.8
C25 C24 C23 120.5(2)
C25 C24 H24 119.7
C23 C24 H24 119.7
C26 C25 C24 119.1(2)
C26 C25 H25 120.4
C24 C25 H25 120.4
C25 C26 C27 120.8(2)
C25 C26 H26 119.6
C27 C26 H26 119.6
C26 C27 C22 120.5(2)
C26 C27 H27 119.8
C22 C27 H27 119.8
C33 C28 C29 118.8(2)
C33 C28 N7 120.3(2)
C29 C28 N7 120.8(2)
C30 C29 C28 120.2(2)
C30 C29 H29 119.9
C28 C29 H29 119.9
C29 C30 C31 121.3(2)
C29 C30 H30 119.3
C31 C30 H30 119.3
C30 C31 C32 118.4(2)
C30 C31 H31 120.8
C32 C31 H31 120.8
C31 C32 C33 121.3(2)
C31 C32 H32 119.4
C33 C32 H32 119.4
C28 C33 C32 120.0(2)
C28 C33 H33 120.0
C32 C33 H33 120.0
Si3 C34 H34A 109.5
Si3 C34 H34B 109.5
H34A C34 H34B 109.5
Si3 C34 H34C 109.5
H34A C34 H34C 109.5
H34B C34 H34C 109.5
Si3 C35 H35A 109.5
Si3 C35 H35B 109.5
H35A C35 H35B 109.5
Si3 C35 H35C 109.5
H35A C35 H35C 109.5
H35B C35 H35C 109.5
Si3 C36 H36A 109.5
Si3 C36 H36B 109.5
H36A C36 H36B 109.5
Si3 C36 H36C 109.5
H36A C36 H36C 109.5
H36B C36 H36C 109.5
Si4 C37 H37A 109.5
Si4 C37 H37B 109.5
H37A C37 H37B 109.5
Si4 C37 H37C 109.5
H37A C37 H37C 109.5
H37B C37 H37C 109.5
Si4 C38 H38A 109.5
Si4 C38 H38B 109.5
H38A C38 H38B 109.5
Si4 C38 H38C 109.5
H38A C38 H38C 109.5
H38B C38 H38C 109.5
Si4 C39 H39A 109.5
Si4 C39 H39B 109.5
H39A C39 H39B 109.5
Si4 C39 H39C 109.5
H39A C39 H39C 109.5
H39B C39 H39C 109.5

loop_
_geom_bond_atom_site_label_1
_geom_bond_atom_site_label_2
_geom_bond_distance
Zr1 N2 2.049(2)
Zr1 N1 2.052(2)
Zr1 N5 2.119(2)
Zr1 N4 2.176(2)
Zr1 N3 2.346(2)
S1 N6 1.542(2)
S1 N5 1.686(2)
S1 N4 1.725(2)
Si1 N1 1.745(2)
Si1 C11 1.864(2)
Si1 C10 1.869(3)
Si1 C12 1.910(3)
Si2 N2 1.748(2)
Si2 C17 1.860(3)
Si2 C16 1.863(3)
Si2 C18 1.903(3)
Si3 N5 1.745(2)
Si3 C35 1.860(3)
Si3 C34 1.862(3)
Si3 C36 1.864(2)
Si4 N6 1.714(2)
Si4 C37 1.859(3)
Si4 C38 1.867(3)
Si4 C39 1.868(3)
N1 C1 1.479(3)
N2 C3 1.480(3)
N3 C9 1.338(3)
N3 C5 1.357(3)
N4 N7 1.409(3)
N7 C28 1.413(3)
N7 C22 1.419(3)
C1 C2 1.557(3)
C1 H1A 0.9900
C1 H1B 0.9900
C2 C5 1.517(3)
C2 C4 1.545(3)
C2 C3 1.554(3)
C3 H3A 0.9900
C3 H3B 0.9900
C4 H4A 0.9800
C4 H4B 0.9800
C4 H4C 0.9800
C5 C6 1.393(3)
C6 C7 1.380(4)
C6 H6 0.9500
C7 C8 1.385(4)
C7 H7 0.9500
C8 C9 1.378(3)
C8 H8 0.9500
C9 H9 0.9500
C10 H10A 0.9800
C10 H10B 0.9800
C10 H10C 0.9800
C11 H11A 0.9800
C11 H11B 0.9800
C11 H11C 0.9800
C12 C13 1.535(4)
C12 C14 1.536(4)
C12 C15 1.548(3)
C13 H13A 0.9800
C13 H13B 0.9800
C13 H13C 0.9800
C14 H14A 0.9800
C14 H14B 0.9800
C14 H14C 0.9800
C15 H15A 0.9800
C15 H15B 0.9800
C15 H15C 0.9800
C16 H16A 0.9800
C16 H16B 0.9800
C16 H16C 0.9800
C17 H17A 0.9800
C17 H17B 0.9800
C17 H17C 0.9800
C18 C21 1.528(4)
C18 C19 1.540(3)
C18 C20 1.540(4)
C19 H19A 0.9800
C19 H19B 0.9800
C19 H19C 0.9800
C20 H20A 0.9800
C20 H20B 0.9800
C20 H20C 0.9800
C21 H21A 0.9800
C21 H21B 0.9800
C21 H21C 0.9800
C22 C23 1.391(3)
C22 C27 1.398(3)
C23 C24 1.391(3)
C23 H23 0.9500
C24 C25 1.385(4)
C24 H24 0.9500
C25 C26 1.381(4)
C25 H25 0.9500
C26 C27 1.382(4)
C26 H26 0.9500
C27 H27 0.9500
C28 C33 1.389(3)
C28 C29 1.404(3)
C29 C30 1.382(3)
C29 H29 0.9500
C30 C31 1.384(4)
C30 H30 0.9500
C31 C32 1.387(4)
C31 H31 0.9500
C32 C33 1.395(3)
C32 H32 0.9500
C33 H33 0.9500
C34 H34A 0.9800
C34 H34B 0.9800
C34 H34C 0.9800
C35 H35A 0.9800
C35 H35B 0.9800
C35 H35C 0.9800
C36 H36A 0.9800
C36 H36B 0.9800
C36 H36C 0.9800
C37 H37A 0.9800
C37 H37B 0.9800
C37 H37C 0.9800
C38 H38A 0.9800
C38 H38B 0.9800
C38 H38C 0.9800
C39 H39A 0.9800
C39 H39B 0.9800
C39 H39C 0.9800

loop_
_geom_torsion_atom_site_label_1
_geom_torsion_atom_site_label_2
_geom_torsion_atom_site_label_3
_geom_torsion_atom_site_label_4
_geom_torsion
C11 Si1 N1 C1 -178.63(16)
C10 Si1 N1 C1 63.05(19)
C12 Si1 N1 C1 -56.37(19)
C11 Si1 N1 Zr1 10.22(18)
C10 Si1 N1 Zr1 -108.10(15)
C12 Si1 N1 Zr1 132.48(14)
N2 Zr1 N1 C1 36.35(17)
N5 Zr1 N1 C1 153.01(15)
N4 Zr1 N1 C1 -128.36(15)
N3 Zr1 N1 C1 -44.62(15)
N2 Zr1 N1 Si1 -152.48(14)
N5 Zr1 N1 Si1 -35.82(17)
N4 Zr1 N1 Si1 42.81(18)
N3 Zr1 N1 Si1 126.55(15)
C17 Si2 N2 C3 -177.72(17)
C16 Si2 N2 C3 -59.40(19)
C18 Si2 N2 C3 61.49(19)
C17 Si2 N2 Zr1 -25.51(18)
C16 Si2 N2 Zr1 92.81(15)
C18 Si2 N2 Zr1 -146.30(13)
N1 Zr1 N2 C3 -20.69(16)
N5 Zr1 N2 C3 -141.44(15)
N4 Zr1 N2 C3 143.03(14)
N3 Zr1 N2 C3 62.59(15)
N1 Zr1 N2 Si2 -173.43(13)
N5 Zr1 N2 Si2 65.82(14)
N4 Zr1 N2 Si2 -9.71(18)
N3 Zr1 N2 Si2 -90.15(14)
N2 Zr1 N3 C9 122.78(19)
N1 Zr1 N3 C9 -135.26(19)
N5 Zr1 N3 C9 5.3(3)
N4 Zr1 N3 C9 -8.69(19)
N2 Zr1 N3 C5 -43.92(15)
N1 Zr1 N3 C5 58.04(15)
N5 Zr1 N3 C5 -161.35(16)
N4 Zr1 N3 C5 -175.39(15)
N6 S1 N4 N7 75.72(16)
N5 S1 N4 N7 -175.32(15)
N6 S1 N4 Zr1 -115.36(9)
N5 S1 N4 Zr1 -6.39(9)
N2 Zr1 N4 N7 -98.8(3)
N1 Zr1 N4 N7 61.3(3)
N5 Zr1 N4 N7 165.6(3)
N3 Zr1 N4 N7 -20.9(3)
N2 Zr1 N4 S1 101.12(11)
N1 Zr1 N4 S1 -98.80(11)
N5 Zr1 N4 S1 5.51(8)
N3 Zr1 N4 S1 178.95(9)
N6 S1 N5 Si3 -62.37(15)
N4 S1 N5 Si3 -172.97(12)
N6 S1 N5 Zr1 117.25(11)
N4 S1 N5 Zr1 6.65(9)
C35 Si3 N5 S1 74.73(16)
C34 Si3 N5 S1 -166.60(13)
C36 Si3 N5 S1 -46.55(15)
C35 Si3 N5 Zr1 -104.71(17)
C34 Si3 N5 Zr1 13.95(19)
C36 Si3 N5 Zr1 134.01(16)
N2 Zr1 N5 S1 -132.78(9)
N1 Zr1 N5 S1 115.05(10)
N4 Zr1 N5 S1 -5.72(8)
N3 Zr1 N5 S1 -21.0(2)
N2 Zr1 N5 Si3 46.71(17)
N1 Zr1 N5 Si3 -65.45(18)
N4 Zr1 N5 Si3 173.78(18)
N3 Zr1 N5 Si3 158.52(13)
N5 S1 N6 Si4 144.91(13)
N4 S1 N6 Si4 -120.07(14)
C37 Si4 N6 S1 -147.36(15)
C38 Si4 N6 S1 -27.5(2)
C39 Si4 N6 S1 94.13(18)
S1 N4 N7 C28 -106.61(19)
Zr1 N4 N7 C28 94.3(3)
S1 N4 N7 C22 83.4(2)
Zr1 N4 N7 C22 -75.7(3)
Si1 N1 C1 C2 -174.80(17)
Zr1 N1 C1 C2 -2.0(3)
N1 C1 C2 C5 68.3(3)
N1 C1 C2 C4 -171.2(2)
N1 C1 C2 C3 -56.0(3)
Si2 N2 C3 C2 127.99(18)
Zr1 N2 C3 C2 -28.6(2)
C5 C2 C3 N2 -49.3(3)
C4 C2 C3 N2 -169.65(19)
C1 C2 C3 N2 76.1(3)
C9 N3 C5 C6 -3.3(3)
Zr1 N3 C5 C6 164.33(17)
C9 N3 C5 C2 178.4(2)
Zr1 N3 C5 C2 -14.0(2)
C4 C2 C5 N3 -170.03(19)
C3 C2 C5 N3 72.4(2)
C1 C2 C5 N3 -53.0(3)
C4 C2 C5 C6 11.7(3)
C3 C2 C5 C6 -105.9(2)
C1 C2 C5 C6 128.8(2)
N3 C5 C6 C7 0.3(3)
C2 C5 C6 C7 178.5(2)
C5 C6 C7 C8 2.7(3)
C6 C7 C8 C9 -2.7(3)
C5 N3 C9 C8 3.4(3)
Zr1 N3 C9 C8 -162.63(18)
C7 C8 C9 N3 -0.3(4)
N1 Si1 C12 C13 77.91(19)
C11 Si1 C12 C13 -160.97(17)
C10 Si1 C12 C13 -43.0(2)
N1 Si1 C12 C14 -45.0(2)
C11 Si1 C12 C14 76.2(2)
C10 Si1 C12 C14 -165.84(19)
N1 Si1 C12 C15 -164.07(16)
C11 Si1 C12 C15 -42.9(2)
C10 Si1 C12 C15 75.05(19)
N2 Si2 C18 C21 47.2(2)
C17 Si2 C18 C21 -72.9(2)
C16 Si2 C18 C21 167.8(2)
N2 Si2 C18 C19 166.33(16)
C17 Si2 C18 C19 46.2(2)
C16 Si2 C18 C19 -73.1(2)
N2 Si2 C18 C20 -75.3(2)
C17 Si2 C18 C20 164.56(18)
C16 Si2 C18 C20 45.3(2)
N4 N7 C22 C23 37.7(3)
C28 N7 C22 C23 -131.8(2)
N4 N7 C22 C27 -141.7(2)
C28 N7 C22 C27 48.8(3)
C27 C22 C23 C24 -0.1(3)
N7 C22 C23 C24 -179.6(2)
C22 C23 C24 C25 -0.4(4)
C23 C24 C25 C26 0.2(4)
C24 C25 C26 C27 0.6(4)
C25 C26 C27 C22 -1.2(4)
C23 C22 C27 C26 0.9(4)
N7 C22 C27 C26 -179.6(2)
N4 N7 C28 C33 24.3(3)
C22 N7 C28 C33 -166.3(2)
N4 N7 C28 C29 -151.6(2)
C22 N7 C28 C29 17.8(3)
C33 C28 C29 C30 0.3(3)
N7 C28 C29 C30 176.2(2)
C28 C29 C30 C31 -1.4(4)
C29 C30 C31 C32 1.3(4)
C30 C31 C32 C33 -0.1(4)
C29 C28 C33 C32 0.9(3)
N7 C28 C33 C32 -175.1(2)
C31 C32 C33 C28 -1.0(4)
